data_1562038
loop_
_publ_author_name
'Li, Wenjie'
'Li, Guoting'
'Lv, Lulu'
'Zhao, Hong'
'Wu, Benlai'

_publ_section_title
;
 Syntheses, crystal structures, and properties of new
 metal--5-bromonicotinate coordination polymers
;
_journal_name_full 'Journal of Solid State Chemistry'
_journal_page_first 297
_journal_page_last 304
_journal_paper_doi 10.1016/j.jssc.2015.01.002
_journal_volume 225
_journal_year 2015
_chemical_formula_moiety 'C12 H10 Br2 Fe N2 O6'
_chemical_formula_sum 'C12 H10 Br2 Fe N2 O6'
_chemical_formula_weight 493.89
_space_group_IT_number 14
_space_group_name_Hall '-P 2ybc'
_space_group_name_H-M_alt 'P 1 21/c 1'
_symmetry_cell_setting monoclinic
_symmetry_space_group_name_H-M 'P 1 21/c 1'
_atom_sites_solution_hydrogens geom
_atom_sites_solution_primary direct
_atom_sites_solution_secondary difmap
_audit_creation_method SHELXL-97
_cell_angle_alpha 90.00
_cell_angle_beta 98.281(4)
_cell_angle_gamma 90.00
_cell_formula_units_Z 2
_cell_length_a 10.3809(4)
_cell_length_b 10.0687(5)
_cell_length_c 7.1115(4)
_cell_measurement_reflns_used 1169
_cell_measurement_temperature 293(2)
_cell_measurement_theta_max 28.0000
_cell_measurement_theta_min 3.9610
_cell_volume 735.56(6)
_computing_cell_refinement
;
CrysAlisPro, Agilent Technologies,
Version 1.171.36.28 (release 01-02-2013 CrysAlis171 .NET)
(compiled Feb  1 2013,16:14:44)
;
_computing_data_collection
;
CrysAlisPro, Agilent Technologies,
Version 1.171.36.28 (release 01-02-2013 CrysAlis171 .NET)
(compiled Feb  1 2013,16:14:44)
;
_computing_data_reduction
;
CrysAlisPro, Agilent Technologies,
Version 1.171.36.28 (release 01-02-2013 CrysAlis171 .NET)
(compiled Feb  1 2013,16:14:44)
;
_computing_structure_refinement 'SHELXL-97 (Sheldrick, 1997)'
_computing_structure_solution 'SHELXS-97 (Sheldrick, 1990)'
_diffrn_ambient_temperature 293(2)
_diffrn_measured_fraction_theta_full 0.998
_diffrn_measured_fraction_theta_max 0.998
_diffrn_measurement_device_type 'Xcalibur, Eos, Gemini'
_diffrn_measurement_method '\w scans'
_diffrn_radiation_monochromator graphite
_diffrn_radiation_source 'Enhance (Mo) X-ray Source'
_diffrn_radiation_type MoK\a
_diffrn_radiation_wavelength 0.71073
_diffrn_reflns_av_R_equivalents 0.0320
_diffrn_reflns_av_sigmaI/netI 0.0457
_diffrn_reflns_limit_h_max 12
_diffrn_reflns_limit_h_min -12
_diffrn_reflns_limit_k_max 11
_diffrn_reflns_limit_k_min -10
_diffrn_reflns_limit_l_max 7
_diffrn_reflns_limit_l_min -8
_diffrn_reflns_number 2819
_diffrn_reflns_theta_full 25.00
_diffrn_reflns_theta_max 25.00
_diffrn_reflns_theta_min 3.53
_exptl_absorpt_coefficient_mu 6.490
_exptl_absorpt_correction_T_max 0.301
_exptl_absorpt_correction_T_min 0.259
_exptl_absorpt_correction_type multi-scan
_exptl_absorpt_process_details CrysAlisPro
_exptl_crystal_colour yellow
_exptl_crystal_density_diffrn 2.230
_exptl_crystal_density_method 'not measured'
_exptl_crystal_description block
_exptl_crystal_F_000 480
_exptl_crystal_size_max 0.22
_exptl_crystal_size_mid 0.20
_exptl_crystal_size_min 0.19
_refine_diff_density_max 0.606
_refine_diff_density_min -0.410
_refine_diff_density_rms 0.104
_refine_ls_extinction_method none
_refine_ls_goodness_of_fit_ref 1.075
_refine_ls_hydrogen_treatment mixed
_refine_ls_matrix_type full
_refine_ls_number_parameters 107
_refine_ls_number_reflns 1299
_refine_ls_number_restraints 0
_refine_ls_restrained_S_all 1.075
_refine_ls_R_factor_all 0.0404
_refine_ls_R_factor_gt 0.0315
_refine_ls_shift/su_max 0.000
_refine_ls_shift/su_mean 0.000
_refine_ls_structure_factor_coef Fsqd
_refine_ls_weighting_details 'calc w=1/[\s^2^(Fo^2^)+(0.0290P)^2^+0.0000P] where P=(Fo^2^+2Fc^2^)/3'
_refine_ls_weighting_scheme calc
_refine_ls_wR_factor_gt 0.0678
_refine_ls_wR_factor_ref 0.0721
_reflns_number_gt 1114
_reflns_number_total 1299
_reflns_threshold_expression >2sigma(I)
_cod_data_source_file JSSC-2015-225-297.cif
_cod_data_source_block I
_cod_original_sg_symbol_H-M 'P 21/c'
_cod_database_code 1562038

loop_
_symmetry_equiv_pos_as_xyz
'x, y, z'
'-x, y+1/2, -z+1/2'
'-x, -y, -z'
'x, -y-1/2, z-1/2'

loop_
_atom_site_label
_atom_site_type_symbol
_atom_site_fract_x
_atom_site_fract_y
_atom_site_fract_z
_atom_site_U_iso_or_equiv
_atom_site_adp_type
_atom_site_occupancy
_atom_site_symmetry_multiplicity
_atom_site_calc_flag
_atom_site_refinement_flags
_atom_site_disorder_assembly
_atom_site_disorder_group
Br1 Br -0.03558(4) 0.19058(5) 0.28641(6) 0.03201(17) Uani 1 1 d . . .
Fe1 Fe 0.5000 0.5000 1.0000 0.0159(2) Uani 1 2 d S . .
O1 O 0.4287(2) 0.5434(3) 0.7127(3) 0.0235(6) Uani 1 1 d . . .
O2 O 0.3012(2) 0.6167(3) 0.4562(3) 0.0220(6) Uani 1 1 d . . .
O3 O 0.6419(2) 0.3671(3) 0.9189(4) 0.0238(6) Uani 1 1 d . . .
H3A H 0.6395 0.3674 0.7973 0.036 Uiso 1 1 d R . .
H3B H 0.6265 0.2877 0.9548 0.036 Uiso 1 1 d R . .
N1 N 0.3499(3) 0.1551(3) 0.5099(4) 0.0181(7) Uani 1 1 d . . .
C1 C 0.3472(3) 0.5268(4) 0.5665(5) 0.0161(8) Uani 1 1 d . . .
C2 C 0.3007(3) 0.3864(4) 0.5174(5) 0.0161(8) Uani 1 1 d . . .
C3 C 0.3847(3) 0.2798(4) 0.5546(5) 0.0153(8) Uani 1 1 d . . .
H3 H 0.4710 0.2963 0.6147 0.018 Uiso 1 1 calc R . .
C4 C 0.2261(3) 0.1315(4) 0.4338(5) 0.0184(8) Uani 1 1 d . . .
H4 H 0.1992 0.0426 0.4062 0.022 Uiso 1 1 calc R . .
C5 C 0.1372(3) 0.2322(4) 0.3948(5) 0.0185(8) Uani 1 1 d . . .
C6 C 0.1749(3) 0.3632(4) 0.4314(5) 0.0197(8) Uani 1 1 d . . .
H6 H 0.1160 0.4344 0.3982 0.024 Uiso 1 1 calc R . .

loop_
_atom_site_aniso_label
_atom_site_aniso_U_11
_atom_site_aniso_U_22
_atom_site_aniso_U_33
_atom_site_aniso_U_23
_atom_site_aniso_U_13
_atom_site_aniso_U_12
Br1 0.0186(2) 0.0341(3) 0.0413(3) -0.0078(2) -0.00266(18) -0.00492(17)
Fe1 0.0186(4) 0.0099(4) 0.0183(4) 0.0003(3) -0.0005(3) -0.0001(3)
O1 0.0305(14) 0.0166(15) 0.0210(14) 0.0025(13) -0.0047(12) -0.0049(12)
O2 0.0266(14) 0.0138(15) 0.0236(14) 0.0002(13) -0.0026(11) -0.0002(12)
O3 0.0338(15) 0.0133(15) 0.0255(14) -0.0003(13) 0.0086(12) 0.0012(12)
N1 0.0216(17) 0.0124(18) 0.0194(16) -0.0027(15) 0.0003(13) 0.0017(13)
C1 0.0151(18) 0.016(2) 0.0175(19) -0.0007(18) 0.0043(15) 0.0021(16)
C2 0.0179(18) 0.014(2) 0.0163(18) 0.0024(18) 0.0028(14) -0.0016(15)
C3 0.0176(18) 0.011(2) 0.0158(18) -0.0008(17) -0.0041(14) 0.0023(15)
C4 0.0208(19) 0.011(2) 0.023(2) -0.0056(18) 0.0009(15) -0.0055(16)
C5 0.0150(18) 0.019(2) 0.021(2) -0.0011(19) 0.0006(15) 0.0005(16)
C6 0.0212(19) 0.014(2) 0.023(2) 0.0012(18) 0.0006(15) 0.0044(16)

loop_
_atom_type_symbol
_atom_type_description
_atom_type_scat_dispersion_real
_atom_type_scat_dispersion_imag
_atom_type_scat_source
C C 0.0033 0.0016 'International Tables Vol C Tables 4.2.6.8 and 6.1.1.4'
H H 0.0000 0.0000 'International Tables Vol C Tables 4.2.6.8 and 6.1.1.4'
Br Br -0.2901 2.4595 'International Tables Vol C Tables 4.2.6.8 and 6.1.1.4'
Fe Fe 0.3463 0.8444 'International Tables Vol C Tables 4.2.6.8 and 6.1.1.4'
N N 0.0061 0.0033 'International Tables Vol C Tables 4.2.6.8 and 6.1.1.4'
O O 0.0106 0.0060 'International Tables Vol C Tables 4.2.6.8 and 6.1.1.4'

loop_
_geom_angle_atom_site_label_1
_geom_angle_atom_site_label_2
_geom_angle_atom_site_label_3
_geom_angle
_geom_angle_site_symmetry_1
_geom_angle_site_symmetry_3
O1 Fe1 O1 180.00(13) . 3_667
O1 Fe1 O3 88.41(10) . 3_667
O1 Fe1 O3 91.59(10) 3_667 3_667
O1 Fe1 O3 91.59(10) . .
O1 Fe1 O3 88.41(10) 3_667 .
O3 Fe1 O3 180.0 3_667 .
O1 Fe1 N1 88.49(10) . 2_656
O1 Fe1 N1 91.51(10) 3_667 2_656
O3 Fe1 N1 94.74(11) 3_667 2_656
O3 Fe1 N1 85.26(11) . 2_656
O1 Fe1 N1 91.51(10) . 4_566
O1 Fe1 N1 88.49(10) 3_667 4_566
O3 Fe1 N1 85.26(11) 3_667 4_566
O3 Fe1 N1 94.74(11) . 4_566
N1 Fe1 N1 180.00(15) 2_656 4_566
C1 O1 Fe1 150.9(2) . .
Fe1 O3 H3A 110.4 . .
Fe1 O3 H3B 109.8 . .
H3A O3 H3B 108.7 . .
C3 N1 C4 118.3(3) . .
C3 N1 Fe1 120.3(2) . 2_646
C4 N1 Fe1 120.0(2) . 2_646
O2 C1 O1 125.2(4) . .
O2 C1 C2 116.8(3) . .
O1 C1 C2 118.0(3) . .
C6 C2 C3 118.9(4) . .
C6 C2 C1 120.6(3) . .
C3 C2 C1 120.5(3) . .
N1 C3 C2 122.9(3) . .
N1 C3 H3 118.5 . .
C2 C3 H3 118.5 . .
N1 C4 C5 121.9(4) . .
N1 C4 H4 119.1 . .
C5 C4 H4 119.1 . .
C4 C5 C6 120.0(3) . .
C4 C5 Br1 119.2(3) . .
C6 C5 Br1 120.7(3) . .
C2 C6 C5 117.9(3) . .
C2 C6 H6 121.1 . .
C5 C6 H6 121.1 . .

loop_
_geom_bond_atom_site_label_1
_geom_bond_atom_site_label_2
_geom_bond_distance
_geom_bond_site_symmetry_2
Br1 C5 1.894(3) .
Fe1 O1 2.116(2) .
Fe1 O1 2.116(2) 3_667
Fe1 O3 2.130(2) 3_667
Fe1 O3 2.130(2) .
Fe1 N1 2.215(3) 2_656
Fe1 N1 2.215(3) 4_566
O1 C1 1.253(4) .
O2 C1 1.247(4) .
O3 H3A 0.8612 .
O3 H3B 0.8609 .
N1 C3 1.332(5) .
N1 C4 1.342(4) .
N1 Fe1 2.215(3) 2_646
C1 C2 1.517(5) .
C2 C6 1.380(5) .
C2 C3 1.385(5) .
C3 H3 0.9500 .
C4 C5 1.372(5) .
C4 H4 0.9500 .
C5 C6 1.389(6) .
C6 H6 0.9500 .

loop_
_geom_hbond_atom_site_label_D
_geom_hbond_atom_site_label_H
_geom_hbond_atom_site_label_A
_geom_hbond_distance_DH
_geom_hbond_distance_HA
_geom_hbond_distance_DA
_geom_hbond_angle_DHA
_geom_hbond_site_symmetry_A
O3 H3B O2 0.86 1.95 2.710(4) 147.0 2_646
O3 H3A O2 0.86 1.99 2.819(4) 160.1 3_666

loop_
_geom_torsion_atom_site_label_1
_geom_torsion_atom_site_label_2
_geom_torsion_atom_site_label_3
_geom_torsion_atom_site_label_4
_geom_torsion
_geom_torsion_site_symmetry_1
_geom_torsion_site_symmetry_2
_geom_torsion_site_symmetry_3
_geom_torsion_site_symmetry_4
O1 Fe1 O1 C1 14(17) 3_667 . . .
O3 Fe1 O1 C1 -80.8(5) 3_667 . . .
O3 Fe1 O1 C1 99.2(5) . . . .
N1 Fe1 O1 C1 -175.6(5) 2_656 . . .
N1 Fe1 O1 C1 4.4(5) 4_566 . . .
Fe1 O1 C1 O2 139.6(4) . . . .
Fe1 O1 C1 C2 -40.8(7) . . . .
O2 C1 C2 C6 -33.9(5) . . . .
O1 C1 C2 C6 146.5(3) . . . .
O2 C1 C2 C3 144.7(3) . . . .
O1 C1 C2 C3 -34.9(5) . . . .
C4 N1 C3 C2 -3.3(5) . . . .
Fe1 N1 C3 C2 163.1(3) 2_646 . . .
C6 C2 C3 N1 0.5(5) . . . .
C1 C2 C3 N1 -178.2(3) . . . .
C3 N1 C4 C5 2.6(5) . . . .
Fe1 N1 C4 C5 -163.9(3) 2_646 . . .
N1 C4 C5 C6 1.0(6) . . . .
N1 C4 C5 Br1 179.7(3) . . . .
C3 C2 C6 C5 3.1(5) . . . .
C1 C2 C6 C5 -178.3(3) . . . .
C4 C5 C6 C2 -3.8(5) . . . .
Br1 C5 C6 C2 177.5(3) . . . .
